data_7200453
loop_
_publ_author_name
'Ma, Lu-Fang'
'Wang, Li-Ya'
'Hu, Jiang-Liang'
'Wang, Yao-Yu'
'Batten, Stuart R.'
'Wang, Jian-Ge'

_publ_section_title
;
 Dicarboxylate anion-dependent assembly of Ni(II) coordination polymers
 with 4,4&#x2032;-dipyridyl sulfide
;
_journal_issue 5
_journal_name_full CrystEngComm
_journal_page_first 777
_journal_paper_doi 10.1039/b815916e
_journal_volume 11
_journal_year 2009
_chemical_formula_sum 'C36 H38 N4 Ni2 O15 S2'
_chemical_formula_weight 948.24
_chemical_name_systematic
;
?
;
_space_group_IT_number 2
_symmetry_cell_setting triclinic
_symmetry_space_group_name_Hall '-P 1'
_symmetry_space_group_name_H-M 'P -1'
_atom_sites_solution_hydrogens geom
_atom_sites_solution_primary direct
_atom_sites_solution_secondary difmap
_audit_creation_method SHELXL-97
_cell_angle_alpha 80.2550(10)
_cell_angle_beta 83.1220(10)
_cell_angle_gamma 89.7290(10)
_cell_formula_units_Z 2
_cell_length_a 10.2688(10)
_cell_length_b 11.1859(10)
_cell_length_c 18.4444(17)
_cell_measurement_reflns_used 6504
_cell_measurement_temperature 291(2)
_cell_measurement_theta_max 0.00
_cell_measurement_theta_min 0.00
_cell_volume 2072.8(3)
_computing_cell_refinement 'Bruker SMART'
_computing_data_collection 'Bruker SMART'
_computing_data_reduction 'Bruker SAINT'
_computing_molecular_graphics 'Bruker SHELXTL'
_computing_publication_material 'Bruker SHELXTL'
_computing_structure_refinement 'SHELXL-97 (Sheldrick, 1997)'
_computing_structure_solution 'SHELXS-97 (Sheldrick, 1990)'
_diffrn_ambient_temperature 291(2)
_diffrn_measured_fraction_theta_full 0.993
_diffrn_measured_fraction_theta_max 0.993
_diffrn_measurement_device_type 'CCD area detector'
_diffrn_measurement_method 'phi and omega scans'
_diffrn_radiation_monochromator graphite
_diffrn_radiation_source 'fine-focus sealed tube'
_diffrn_radiation_type MoK\a
_diffrn_radiation_wavelength 0.71073
_diffrn_reflns_av_R_equivalents 0.0191
_diffrn_reflns_av_sigmaI/netI 0.0293
_diffrn_reflns_limit_h_max 12
_diffrn_reflns_limit_h_min -12
_diffrn_reflns_limit_k_max 13
_diffrn_reflns_limit_k_min -13
_diffrn_reflns_limit_l_max 21
_diffrn_reflns_limit_l_min -22
_diffrn_reflns_number 15524
_diffrn_reflns_theta_full 25.50
_diffrn_reflns_theta_max 25.50
_diffrn_reflns_theta_min 2.32
_exptl_absorpt_coefficient_mu 1.081
_exptl_absorpt_correction_T_max 0.8417
_exptl_absorpt_correction_T_min 0.6199
_exptl_absorpt_correction_type multi-scan
_exptl_absorpt_process_details sadabs
_exptl_crystal_colour blue
_exptl_crystal_density_diffrn 1.519
_exptl_crystal_density_method 'not measured'
_exptl_crystal_description block
_exptl_crystal_F_000 980
_exptl_crystal_size_max 0.49
_exptl_crystal_size_mid 0.44
_exptl_crystal_size_min 0.17
_refine_diff_density_max 0.644
_refine_diff_density_min -0.529
_refine_diff_density_rms 0.063
_refine_ls_extinction_method none
_refine_ls_goodness_of_fit_ref 1.028
_refine_ls_hydrogen_treatment constr
_refine_ls_matrix_type full
_refine_ls_number_parameters 532
_refine_ls_number_reflns 7684
_refine_ls_number_restraints 0
_refine_ls_restrained_S_all 1.028
_refine_ls_R_factor_all 0.0466
_refine_ls_R_factor_gt 0.0371
_refine_ls_shift/su_max 0.001
_refine_ls_shift/su_mean 0.000
_refine_ls_structure_factor_coef Fsqd
_refine_ls_weighting_details 'calc w=1/[\s^2^(Fo^2^)+(0.0499P)^2^+1.8609P] where P=(Fo^2^+2Fc^2^)/3'
_refine_ls_weighting_scheme calc
_refine_ls_wR_factor_gt 0.0969
_refine_ls_wR_factor_ref 0.1036
_reflns_number_gt 6395
_reflns_number_total 7684
_reflns_threshold_expression >2sigma(I)
_cod_data_source_file b815916e.txt
_cod_data_source_block a
_cod_depositor_comments
;
The following automatic conversions were performed:
'_symmetry_cell_setting' value 'Triclinic' changed to 'triclinic'
according to '/home/saulius/struct/CIF-dictionaries/cif_core.dic'
dictionary named 'cif_core.dic' version 2.4.1 from 2010-06-29.

Automatic conversion script
Id: cif_fix_enum 1527 2010-12-29 10:47:43Z saulius 
;
_cod_original_sg_symbol_H-M P-1
_cod_database_code 7200453

loop_
_symmetry_equiv_pos_as_xyz
'x, y, z'
'-x, -y, -z'

loop_
_atom_site_label
_atom_site_type_symbol
_atom_site_fract_x
_atom_site_fract_y
_atom_site_fract_z
_atom_site_U_iso_or_equiv
_atom_site_adp_type
_atom_site_occupancy
_atom_site_symmetry_multiplicity
_atom_site_calc_flag
_atom_site_refinement_flags
_atom_site_disorder_assembly
_atom_site_disorder_group
Ni1 Ni 0.49722(3) 0.44443(3) 0.286042(18) 0.02795(10) Uani 1 1 d . . .
Ni2 Ni 0.52187(3) 0.94796(3) -0.162951(17) 0.02786(10) Uani 1 1 d . . .
S1 S 0.00603(8) 1.29304(8) -0.10288(7) 0.0610(3) Uani 1 1 d . . .
S2 S -0.04082(8) 0.67910(9) 0.44066(5) 0.0550(2) Uani 1 1 d . . .
O6 O 0.67788(19) 0.84737(18) -0.20536(11) 0.0400(5) Uani 1 1 d . . .
H11W H 0.6573 0.7745 -0.2037 0.060 Uiso 1 1 d R . .
H12W H 0.6905 0.8823 -0.2495 0.060 Uiso 1 1 d R . .
O7 O 0.66056(19) 0.34960(18) 0.24669(10) 0.0365(4) Uani 1 1 d . . .
H13W H 0.6434 0.3048 0.2163 0.055 Uiso 1 1 d R . .
H14W H 0.6735 0.3039 0.2860 0.055 Uiso 1 1 d R . .
O8 O 0.45179(19) 0.30803(18) 0.37062(11) 0.0407(5) Uani 1 1 d . . .
O9 O 0.6500(2) 0.2351(2) 0.38887(11) 0.0443(5) Uani 1 1 d . . .
O10 O 0.6766(2) 0.0056(2) 0.65979(11) 0.0536(6) Uani 1 1 d . . .
O11 O 0.4927(2) 0.0216(2) 0.73416(10) 0.0457(5) Uani 1 1 d . . .
O12 O 0.50060(19) 0.56087(17) 0.18272(10) 0.0358(4) Uani 1 1 d . . .
O13 O 0.38400(19) 0.39182(16) 0.20646(10) 0.0334(4) Uani 1 1 d . . .
O14 O 0.50921(19) 0.83220(17) -0.05950(10) 0.0363(5) Uani 1 1 d . . .
O15 O 0.39426(18) 0.78927(16) -0.14474(9) 0.0322(4) Uani 1 1 d . . .
N1 N -0.3729(2) 0.5350(2) 0.33535(12) 0.0324(5) Uani 1 1 d . . .
N2 N 0.3306(2) 0.5281(2) 0.33069(12) 0.0321(5) Uani 1 1 d . . .
N3 N -0.3401(2) 1.0671(2) -0.14134(12) 0.0321(5) Uani 1 1 d . . .
N4 N 0.3575(2) 1.0476(2) -0.13233(12) 0.0306(5) Uani 1 1 d . . .
C1 C 0.5301(3) 0.2423(2) 0.40822(15) 0.0325(6) Uani 1 1 d . . .
C2 C 0.4681(3) 0.1738(2) 0.48115(14) 0.0295(6) Uani 1 1 d . . .
C3 C 0.3327(3) 0.1555(3) 0.49274(15) 0.0352(6) Uani 1 1 d . . .
H3 H 0.2823 0.1840 0.4549 0.042 Uiso 1 1 calc R . .
C4 C 0.2727(3) 0.0955(3) 0.55968(16) 0.0398(7) Uani 1 1 d . . .
H4 H 0.1828 0.0800 0.5663 0.048 Uiso 1 1 calc R . .
C5 C 0.3468(3) 0.0583(3) 0.61724(15) 0.0373(6) Uani 1 1 d . . .
H5 H 0.3056 0.0219 0.6633 0.045 Uiso 1 1 calc R . .
C6 C 0.4818(3) 0.0749(2) 0.60685(14) 0.0308(6) Uani 1 1 d . . .
C7 C 0.5428(3) 0.1301(2) 0.53785(14) 0.0294(6) Uani 1 1 d . . .
H7A H 0.6337 0.1378 0.5296 0.035 Uiso 1 1 calc R . .
C8 C 0.5588(3) 0.0303(2) 0.67101(15) 0.0345(6) Uani 1 1 d . . .
C9 C 0.3284(3) 0.6354(3) 0.35319(16) 0.0364(6) Uani 1 1 d . . .
H9 H 0.4066 0.6795 0.3473 0.044 Uiso 1 1 calc R . .
C10 C 0.2165(3) 0.6845(3) 0.38464(18) 0.0409(7) Uani 1 1 d . . .
H10 H 0.2195 0.7603 0.3989 0.049 Uiso 1 1 calc R . .
C11 C 0.0992(3) 0.6190(3) 0.39477(17) 0.0386(7) Uani 1 1 d . . .
C12 C 0.1004(3) 0.5069(3) 0.37243(17) 0.0416(7) Uani 1 1 d . . .
H12 H 0.0239 0.4603 0.3787 0.050 Uiso 1 1 calc R . .
C13 C 0.2161(3) 0.4656(3) 0.34089(17) 0.0387(7) Uani 1 1 d . . .
H13 H 0.2154 0.3904 0.3258 0.046 Uiso 1 1 calc R . .
C14 C -0.2698(3) 0.5934(3) 0.29314(17) 0.0438(7) Uani 1 1 d . . .
H14 H -0.2677 0.6042 0.2419 0.053 Uiso 1 1 calc R . .
C15 C -0.1668(3) 0.6382(3) 0.32231(19) 0.0492(8) Uani 1 1 d . . .
H15 H -0.0968 0.6784 0.2912 0.059 Uiso 1 1 calc R . .
C16 C -0.1684(3) 0.6230(3) 0.39807(17) 0.0389(7) Uani 1 1 d . . .
C17 C -0.2762(3) 0.5657(3) 0.44210(16) 0.0415(7) Uani 1 1 d . . .
H17 H -0.2818 0.5560 0.4935 0.050 Uiso 1 1 calc R . .
C18 C -0.3750(3) 0.5235(3) 0.40861(16) 0.0390(7) Uani 1 1 d . . .
H18 H -0.4471 0.4849 0.4386 0.047 Uiso 1 1 calc R . .
C19 C 0.4216(3) 0.4896(2) 0.16336(14) 0.0281(6) Uani 1 1 d . . .
C20 C 0.3675(3) 0.5225(2) 0.09089(14) 0.0269(5) Uani 1 1 d . . .
C21 C 0.2616(3) 0.4591(3) 0.07496(16) 0.0353(6) Uani 1 1 d . . .
H21 H 0.2257 0.3928 0.1087 0.042 Uiso 1 1 calc R . .
C22 C 0.2093(3) 0.4946(3) 0.00877(16) 0.0390(7) Uani 1 1 d . . .
H22 H 0.1375 0.4527 -0.0014 0.047 Uiso 1 1 calc R . .
C23 C 0.2638(3) 0.5921(3) -0.04211(15) 0.0356(6) Uani 1 1 d . . .
H23 H 0.2292 0.6148 -0.0867 0.043 Uiso 1 1 calc R . .
C24 C 0.3700(3) 0.6565(2) -0.02681(14) 0.0270(5) Uani 1 1 d . . .
C25 C 0.4209(2) 0.6212(2) 0.03995(14) 0.0274(5) Uani 1 1 d . . .
H25 H 0.4915 0.6640 0.0507 0.033 Uiso 1 1 calc R . .
C26 C 0.4279(3) 0.7645(2) -0.07981(14) 0.0292(6) Uani 1 1 d . . .
C27 C 0.3563(3) 1.1371(3) -0.09323(17) 0.0415(7) Uani 1 1 d . . .
H27 H 0.4316 1.1512 -0.0723 0.050 Uiso 1 1 calc R . .
C28 C 0.2511(3) 1.2097(3) -0.0819(2) 0.0484(8) Uani 1 1 d . . .
H28 H 0.2554 1.2706 -0.0537 0.058 Uiso 1 1 calc R . .
C29 C 0.1379(3) 1.1916(3) -0.11302(17) 0.0371(6) Uani 1 1 d . . .
C30 C 0.1374(3) 1.0987(3) -0.15377(19) 0.0477(8) Uani 1 1 d . . .
H30 H 0.0634 1.0829 -0.1754 0.057 Uiso 1 1 calc R . .
C31 C 0.2475(3) 1.0304(3) -0.16185(18) 0.0449(8) Uani 1 1 d . . .
H31 H 0.2458 0.9683 -0.1895 0.054 Uiso 1 1 calc R . .
C32 C -0.3109(3) 1.1760(3) -0.18110(19) 0.0489(8) Uani 1 1 d . . .
H32 H -0.3634 1.2064 -0.2175 0.059 Uiso 1 1 calc R . .
C33 C -0.2065(3) 1.2466(3) -0.1713(2) 0.0507(8) Uani 1 1 d . . .
H33 H -0.1885 1.3217 -0.2013 0.061 Uiso 1 1 calc R . .
C34 C -0.1300(3) 1.2049(3) -0.11681(18) 0.0410(7) Uani 1 1 d . . .
C35 C -0.1635(4) 1.0951(4) -0.0731(2) 0.0665(11) Uani 1 1 d . . .
H35 H -0.1167 1.0657 -0.0338 0.080 Uiso 1 1 calc R . .
C36 C -0.2664(4) 1.0290(3) -0.0877(2) 0.0586(10) Uani 1 1 d . . .
H36 H -0.2857 0.9534 -0.0585 0.070 Uiso 1 1 calc R . .
O1 O 0.9202(4) -0.0008(6) 0.5725(3) 0.182(3) Uani 1 1 d . . .
H2W H 0.9565 -0.0533 0.5498 0.273 Uiso 1 1 d R . .
H1W H 0.8493 -0.0291 0.5963 0.273 Uiso 1 1 d R . .
O2 O 0.9581(8) 0.0490(9) 0.7137(4) 0.277(4) Uani 1 1 d . . .
H3W H 0.9417 0.0373 0.6716 0.416 Uiso 1 1 d R . .
H4W H 0.9606 -0.0196 0.7411 0.416 Uiso 1 1 d R . .
O3 O 0.9627(11) -0.1610(10) 0.8268(11) 0.513(12) Uani 1 1 d . . .
H6W H 1.0133 -0.1880 0.7945 0.770 Uiso 1 1 d R . .
H5W H 0.8834 -0.1581 0.8178 0.770 Uiso 1 1 d R . .
O4 O 1.0943(5) -0.2215(6) 0.5836(5) 0.247(4) Uani 1 1 d . . .
H8W H 1.1749 -0.2291 0.5850 0.370 Uiso 1 1 d R . .
H7W H 1.0606 -0.2460 0.5487 0.370 Uiso 1 1 d R . .
O5 O 1.0377(8) -0.3409(13) 0.7679(7) 0.420(9) Uani 1 1 d . . .
H10W H 1.0281 -0.3718 0.7293 0.630 Uiso 1 1 d R . .
H9W H 1.1210 -0.3438 0.7637 0.630 Uiso 1 1 d R . .

loop_
_atom_site_aniso_label
_atom_site_aniso_U_11
_atom_site_aniso_U_22
_atom_site_aniso_U_33
_atom_site_aniso_U_23
_atom_site_aniso_U_13
_atom_site_aniso_U_12
Ni1 0.03056(19) 0.03070(19) 0.02225(18) -0.00034(13) -0.00766(13) -0.00166(14)
Ni2 0.03115(19) 0.02956(19) 0.02218(18) -0.00039(13) -0.00603(13) -0.00145(14)
S1 0.0324(4) 0.0464(5) 0.1142(8) -0.0379(5) -0.0154(5) 0.0028(4)
S2 0.0301(4) 0.0789(6) 0.0688(6) -0.0455(5) -0.0109(4) 0.0009(4)
O6 0.0409(11) 0.0333(10) 0.0443(12) -0.0042(9) -0.0021(9) 0.0007(9)
O7 0.0417(11) 0.0413(11) 0.0279(10) -0.0067(8) -0.0090(8) 0.0025(9)
O8 0.0390(11) 0.0424(12) 0.0352(11) 0.0123(9) -0.0087(9) -0.0003(9)
O9 0.0407(12) 0.0534(13) 0.0335(11) 0.0071(9) -0.0031(9) 0.0082(10)
O10 0.0440(13) 0.0799(17) 0.0327(12) 0.0031(11) -0.0058(10) 0.0139(12)
O11 0.0498(13) 0.0613(14) 0.0228(10) 0.0020(9) -0.0057(9) 0.0108(11)
O12 0.0440(11) 0.0345(10) 0.0288(10) 0.0012(8) -0.0132(8) -0.0088(9)
O13 0.0450(11) 0.0275(10) 0.0268(10) 0.0020(8) -0.0097(8) -0.0037(8)
O14 0.0448(11) 0.0364(11) 0.0270(10) 0.0023(8) -0.0121(8) -0.0107(9)
O15 0.0426(11) 0.0322(10) 0.0221(9) -0.0023(8) -0.0084(8) -0.0022(8)
N1 0.0286(12) 0.0397(13) 0.0304(12) -0.0084(10) -0.0059(9) -0.0007(10)
N2 0.0307(12) 0.0333(12) 0.0323(12) -0.0023(10) -0.0078(9) -0.0008(9)
N3 0.0294(12) 0.0342(12) 0.0319(12) -0.0029(10) -0.0047(9) -0.0003(10)
N4 0.0303(12) 0.0348(12) 0.0272(12) -0.0055(9) -0.0056(9) -0.0018(9)
C1 0.0407(16) 0.0301(14) 0.0275(14) -0.0034(11) -0.0098(12) 0.0006(12)
C2 0.0387(15) 0.0246(13) 0.0263(13) -0.0048(10) -0.0079(11) 0.0020(11)
C3 0.0395(16) 0.0354(15) 0.0317(15) -0.0026(12) -0.0121(12) 0.0043(12)
C4 0.0319(15) 0.0479(17) 0.0381(16) -0.0033(13) -0.0039(12) -0.0007(13)
C5 0.0403(16) 0.0407(16) 0.0274(14) 0.0005(12) 0.0011(12) -0.0009(13)
C6 0.0397(15) 0.0271(13) 0.0257(13) -0.0034(11) -0.0059(11) 0.0029(11)
C7 0.0321(14) 0.0281(13) 0.0278(14) -0.0031(11) -0.0059(11) 0.0011(11)
C8 0.0466(17) 0.0303(14) 0.0260(14) -0.0012(11) -0.0076(12) -0.0003(12)
C9 0.0306(15) 0.0345(15) 0.0444(17) -0.0038(13) -0.0099(12) -0.0039(12)
C10 0.0348(15) 0.0385(16) 0.0538(19) -0.0155(14) -0.0124(14) 0.0014(13)
C11 0.0311(15) 0.0473(17) 0.0411(16) -0.0135(13) -0.0103(12) -0.0003(13)
C12 0.0296(15) 0.0453(17) 0.0523(19) -0.0142(14) -0.0061(13) -0.0082(13)
C13 0.0361(16) 0.0373(16) 0.0454(17) -0.0115(13) -0.0094(13) -0.0043(12)
C14 0.0402(17) 0.057(2) 0.0335(16) -0.0044(14) -0.0059(13) -0.0092(14)
C15 0.0352(17) 0.062(2) 0.0491(19) -0.0082(16) -0.0016(14) -0.0147(15)
C16 0.0271(14) 0.0475(17) 0.0478(18) -0.0215(14) -0.0079(12) 0.0027(12)
C17 0.0413(17) 0.0555(19) 0.0317(15) -0.0169(14) -0.0070(13) -0.0003(14)
C18 0.0351(15) 0.0521(18) 0.0311(15) -0.0121(13) -0.0019(12) -0.0080(13)
C19 0.0322(14) 0.0274(13) 0.0245(13) -0.0024(11) -0.0062(11) 0.0025(11)
C20 0.0322(14) 0.0258(13) 0.0231(13) -0.0033(10) -0.0060(10) 0.0018(10)
C21 0.0387(15) 0.0321(14) 0.0336(15) 0.0004(12) -0.0055(12) -0.0078(12)
C22 0.0401(16) 0.0404(16) 0.0377(16) -0.0027(13) -0.0150(13) -0.0123(13)
C23 0.0392(16) 0.0406(16) 0.0290(14) -0.0038(12) -0.0144(12) -0.0005(13)
C24 0.0322(14) 0.0258(13) 0.0238(13) -0.0057(10) -0.0042(10) 0.0017(10)
C25 0.0287(13) 0.0289(13) 0.0257(13) -0.0056(10) -0.0064(10) -0.0006(10)
C26 0.0334(14) 0.0299(14) 0.0245(13) -0.0037(11) -0.0060(11) 0.0011(11)
C27 0.0323(15) 0.0496(18) 0.0487(18) -0.0214(15) -0.0109(13) -0.0032(13)
C28 0.0344(16) 0.0519(19) 0.068(2) -0.0357(17) -0.0089(15) 0.0001(14)
C29 0.0297(14) 0.0359(15) 0.0464(17) -0.0094(13) -0.0035(12) -0.0019(12)
C30 0.0352(16) 0.0528(19) 0.064(2) -0.0244(17) -0.0194(15) 0.0041(14)
C31 0.0418(17) 0.0461(18) 0.055(2) -0.0247(15) -0.0172(15) 0.0022(14)
C32 0.0479(19) 0.0448(18) 0.052(2) 0.0070(15) -0.0187(15) -0.0079(15)
C33 0.0454(18) 0.0385(17) 0.066(2) 0.0025(15) -0.0126(16) -0.0101(14)
C34 0.0290(15) 0.0392(16) 0.059(2) -0.0197(15) -0.0044(14) 0.0021(12)
C35 0.063(2) 0.073(3) 0.063(2) 0.012(2) -0.037(2) -0.018(2)
C36 0.059(2) 0.057(2) 0.056(2) 0.0181(17) -0.0281(17) -0.0217(17)
O1 0.095(3) 0.284(7) 0.187(5) -0.118(5) 0.016(3) -0.062(4)
O2 0.303(10) 0.365(12) 0.185(7) -0.090(8) -0.049(6) -0.069(9)
O3 0.252(11) 0.295(13) 1.07(4) -0.28(2) -0.175(17) -0.048(9)
O4 0.106(4) 0.226(6) 0.470(12) -0.158(7) -0.144(6) 0.021(4)
O5 0.145(6) 0.58(2) 0.59(2) -0.302(18) 0.037(9) -0.096(9)

loop_
_atom_type_symbol
_atom_type_description
_atom_type_scat_dispersion_real
_atom_type_scat_dispersion_imag
_atom_type_scat_source
C C 0.0033 0.0016 'International Tables Vol C Tables 4.2.6.8 and 6.1.1.4'
H H 0.0000 0.0000 'International Tables Vol C Tables 4.2.6.8 and 6.1.1.4'
N N 0.0061 0.0033 'International Tables Vol C Tables 4.2.6.8 and 6.1.1.4'
O O 0.0106 0.0060 'International Tables Vol C Tables 4.2.6.8 and 6.1.1.4'
S S 0.1246 0.1234 'International Tables Vol C Tables 4.2.6.8 and 6.1.1.4'
Ni Ni 0.3393 1.1124 'International Tables Vol C Tables 4.2.6.8 and 6.1.1.4'

loop_
_geom_angle_atom_site_label_1
_geom_angle_atom_site_label_2
_geom_angle_atom_site_label_3
_geom_angle
_geom_angle_site_symmetry_1
_geom_angle_site_symmetry_3
_geom_angle_publ_flag
O8 Ni1 N1 97.39(9) . 1_655 ?
O8 Ni1 N2 85.44(9) . . ?
N1 Ni1 N2 94.73(9) 1_655 . ?
O8 Ni1 O7 90.61(8) . . ?
N1 Ni1 O7 86.26(8) 1_655 . ?
N2 Ni1 O7 176.02(8) . . ?
O8 Ni1 O12 162.19(8) . . ?
N1 Ni1 O12 100.39(8) 1_655 . ?
N2 Ni1 O12 91.89(8) . . ?
O7 Ni1 O12 91.72(8) . . ?
O8 Ni1 O13 100.12(8) . . ?
N1 Ni1 O13 162.37(8) 1_655 . ?
N2 Ni1 O13 88.71(8) . . ?
O7 Ni1 O13 91.50(7) . . ?
O12 Ni1 O13 62.17(7) . . ?
O8 Ni1 C19 131.25(9) . . ?
N1 Ni1 C19 131.37(9) 1_655 . ?
N2 Ni1 C19 89.66(9) . . ?
O7 Ni1 C19 92.58(8) . . ?
O12 Ni1 C19 30.99(8) . . ?
O13 Ni1 C19 31.19(8) . . ?
O11 Ni2 N3 101.02(9) 1_564 1_655 ?
O11 Ni2 N4 84.12(8) 1_564 . ?
N3 Ni2 N4 96.20(9) 1_655 . ?
O11 Ni2 O6 89.96(8) 1_564 . ?
N3 Ni2 O6 87.98(8) 1_655 . ?
N4 Ni2 O6 173.31(8) . . ?
O11 Ni2 O14 162.42(9) 1_564 . ?
N3 Ni2 O14 96.56(8) 1_655 . ?
N4 Ni2 O14 93.84(8) . . ?
O6 Ni2 O14 90.86(8) . . ?
O11 Ni2 O15 100.77(8) 1_564 . ?
N3 Ni2 O15 158.13(8) 1_655 . ?
N4 Ni2 O15 87.89(8) . . ?
O6 Ni2 O15 90.17(7) . . ?
O14 Ni2 O15 61.67(7) . . ?
O11 Ni2 C26 131.74(9) 1_564 . ?
N3 Ni2 C26 127.24(9) 1_655 . ?
N4 Ni2 C26 90.70(9) . . ?
O6 Ni2 C26 90.92(8) . . ?
O14 Ni2 C26 30.69(8) . . ?
O15 Ni2 C26 30.98(7) . . ?
C29 S1 C34 101.92(14) . . ?
C11 S2 C16 101.39(13) . . ?
Ni2 O6 H11W 112.6 . . ?
Ni2 O6 H12W 101.2 . . ?
H11W O6 H12W 109.8 . . ?
Ni1 O7 H13W 113.3 . . ?
Ni1 O7 H14W 99.9 . . ?
H13W O7 H14W 107.3 . . ?
C1 O8 Ni1 127.79(18) . . ?
C8 O11 Ni2 135.03(19) . 1_546 ?
C19 O12 Ni1 89.37(15) . . ?
C19 O13 Ni1 88.26(15) . . ?
C26 O14 Ni2 90.69(15) . . ?
C26 O15 Ni2 87.70(15) . . ?
C18 N1 C14 117.4(2) . . ?
C18 N1 Ni1 122.95(19) . 1_455 ?
C14 N1 Ni1 118.90(19) . 1_455 ?
C9 N2 C13 116.8(2) . . ?
C9 N2 Ni1 125.94(19) . . ?
C13 N2 Ni1 117.17(19) . . ?
C32 N3 C36 116.5(3) . . ?
C32 N3 Ni2 125.0(2) . 1_455 ?
C36 N3 Ni2 118.2(2) . 1_455 ?
C27 N4 C31 116.4(2) . . ?
C27 N4 Ni2 125.67(19) . . ?
C31 N4 Ni2 117.44(19) . . ?
O9 C1 O8 124.5(3) . . ?
O9 C1 C2 120.7(2) . . ?
O8 C1 C2 114.8(2) . . ?
C3 C2 C7 119.3(2) . . ?
C3 C2 C1 119.3(2) . . ?
C7 C2 C1 121.4(2) . . ?
C4 C3 C2 120.6(3) . . ?
C4 C3 H3 119.7 . . ?
C2 C3 H3 119.7 . . ?
C3 C4 C5 119.7(3) . . ?
C3 C4 H4 120.1 . . ?
C5 C4 H4 120.1 . . ?
C6 C5 C4 120.6(3) . . ?
C6 C5 H5 119.7 . . ?
C4 C5 H5 119.7 . . ?
C5 C6 C7 119.3(2) . . ?
C5 C6 C8 118.6(2) . . ?
C7 C6 C8 122.0(2) . . ?
C2 C7 C6 120.2(3) . . ?
C2 C7 H7A 119.9 . . ?
C6 C7 H7A 119.9 . . ?
O10 C8 O11 125.0(3) . . ?
O10 C8 C6 120.7(2) . . ?
O11 C8 C6 114.3(3) . . ?
N2 C9 C10 123.6(3) . . ?
N2 C9 H9 118.2 . . ?
C10 C9 H9 118.2 . . ?
C9 C10 C11 118.9(3) . . ?
C9 C10 H10 120.5 . . ?
C11 C10 H10 120.5 . . ?
C12 C11 C10 118.1(3) . . ?
C12 C11 S2 123.6(2) . . ?
C10 C11 S2 118.2(2) . . ?
C13 C12 C11 119.1(3) . . ?
C13 C12 H12 120.4 . . ?
C11 C12 H12 120.4 . . ?
N2 C13 C12 123.5(3) . . ?
N2 C13 H13 118.3 . . ?
C12 C13 H13 118.3 . . ?
N1 C14 C15 122.8(3) . . ?
N1 C14 H14 118.6 . . ?
C15 C14 H14 118.6 . . ?
C14 C15 C16 119.3(3) . . ?
C14 C15 H15 120.3 . . ?
C16 C15 H15 120.3 . . ?
C15 C16 C17 118.2(3) . . ?
C15 C16 S2 122.5(2) . . ?
C17 C16 S2 119.2(2) . . ?
C18 C17 C16 118.8(3) . . ?
C18 C17 H17 120.6 . . ?
C16 C17 H17 120.6 . . ?
N1 C18 C17 123.4(3) . . ?
N1 C18 H18 118.3 . . ?
C17 C18 H18 118.3 . . ?
O12 C19 O13 120.1(2) . . ?
O12 C19 C20 120.1(2) . . ?
O13 C19 C20 119.7(2) . . ?
O12 C19 Ni1 59.63(13) . . ?
O13 C19 Ni1 60.55(13) . . ?
C20 C19 Ni1 175.79(19) . . ?
C21 C20 C25 119.5(2) . . ?
C21 C20 C19 121.1(2) . . ?
C25 C20 C19 119.4(2) . . ?
C20 C21 C22 120.1(3) . . ?
C20 C21 H21 120.0 . . ?
C22 C21 H21 120.0 . . ?
C23 C22 C21 120.2(3) . . ?
C23 C22 H22 119.9 . . ?
C21 C22 H22 119.9 . . ?
C22 C23 C24 120.3(2) . . ?
C22 C23 H23 119.9 . . ?
C24 C23 H23 119.9 . . ?
C25 C24 C23 119.2(2) . . ?
C25 C24 C26 119.5(2) . . ?
C23 C24 C26 121.3(2) . . ?
C24 C25 C20 120.8(2) . . ?
C24 C25 H25 119.6 . . ?
C20 C25 H25 119.6 . . ?
O14 C26 O15 119.9(2) . . ?
O14 C26 C24 119.6(2) . . ?
O15 C26 C24 120.4(2) . . ?
O14 C26 Ni2 58.62(13) . . ?
O15 C26 Ni2 61.32(13) . . ?
C24 C26 Ni2 177.56(19) . . ?
N4 C27 C28 123.9(3) . . ?
N4 C27 H27 118.1 . . ?
C28 C27 H27 118.1 . . ?
C27 C28 C29 119.4(3) . . ?
C27 C28 H28 120.3 . . ?
C29 C28 H28 120.3 . . ?
C30 C29 C28 117.5(3) . . ?
C30 C29 S1 123.7(2) . . ?
C28 C29 S1 118.7(2) . . ?
C31 C30 C29 119.0(3) . . ?
C31 C30 H30 120.5 . . ?
C29 C30 H30 120.5 . . ?
N4 C31 C30 123.9(3) . . ?
N4 C31 H31 118.0 . . ?
C30 C31 H31 118.0 . . ?
N3 C32 C33 123.4(3) . . ?
N3 C32 H32 118.3 . . ?
C33 C32 H32 118.3 . . ?
C34 C33 C32 119.2(3) . . ?
C34 C33 H33 120.4 . . ?
C32 C33 H33 120.4 . . ?
C33 C34 C35 117.7(3) . . ?
C33 C34 S1 120.4(2) . . ?
C35 C34 S1 121.8(3) . . ?
C34 C35 C36 119.5(3) . . ?
C34 C35 H35 120.2 . . ?
C36 C35 H35 120.2 . . ?
N3 C36 C35 123.5(3) . . ?
N3 C36 H36 118.3 . . ?
C35 C36 H36 118.3 . . ?
H2W O1 H1W 109.3 . . ?
H3W O2 H4W 107.8 . . ?
H6W O3 H5W 113.2 . . ?
H8W O4 H7W 118.4 . . ?
H10W O5 H9W 96.5 . . ?

loop_
_geom_bond_atom_site_label_1
_geom_bond_atom_site_label_2
_geom_bond_distance
_geom_bond_site_symmetry_2
_geom_bond_publ_flag
Ni1 O8 2.0015(19) . ?
Ni1 N1 2.061(2) 1_655 ?
Ni1 N2 2.096(2) . ?
Ni1 O7 2.1018(19) . ?
Ni1 O12 2.1152(18) . ?
Ni1 O13 2.1355(18) . ?
Ni1 C19 2.451(3) . ?
Ni2 O11 1.9935(19) 1_564 ?
Ni2 N3 2.067(2) 1_655 ?
Ni2 N4 2.092(2) . ?
Ni2 O6 2.104(2) . ?
Ni2 O14 2.1072(18) . ?
Ni2 O15 2.1669(18) . ?
Ni2 C26 2.468(3) . ?
S1 C29 1.775(3) . ?
S1 C34 1.782(3) . ?
S2 C11 1.769(3) . ?
S2 C16 1.774(3) . ?
O6 H11W 0.8376 . ?
O6 H12W 0.8358 . ?
O7 H13W 0.8464 . ?
O7 H14W 0.8370 . ?
O8 C1 1.274(3) . ?
O9 C1 1.246(3) . ?
O10 C8 1.240(4) . ?
O11 C8 1.265(3) . ?
O11 Ni2 1.9935(19) 1_546 ?
O12 C19 1.262(3) . ?
O13 C19 1.270(3) . ?
O14 C26 1.260(3) . ?
O15 C26 1.271(3) . ?
N1 C18 1.333(4) . ?
N1 C14 1.338(4) . ?
N1 Ni1 2.061(2) 1_455 ?
N2 C9 1.334(4) . ?
N2 C13 1.348(4) . ?
N3 C32 1.327(4) . ?
N3 C36 1.330(4) . ?
N3 Ni2 2.067(2) 1_455 ?
N4 C27 1.328(4) . ?
N4 C31 1.339(4) . ?
C1 C2 1.501(4) . ?
C2 C3 1.392(4) . ?
C2 C7 1.392(4) . ?
C3 C4 1.377(4) . ?
C3 H3 0.9300 . ?
C4 C5 1.386(4) . ?
C4 H4 0.9300 . ?
C5 C6 1.386(4) . ?
C5 H5 0.9300 . ?
C6 C7 1.392(4) . ?
C6 C8 1.515(4) . ?
C7 H7A 0.9300 . ?
C9 C10 1.378(4) . ?
C9 H9 0.9300 . ?
C10 C11 1.390(4) . ?
C10 H10 0.9300 . ?
C11 C12 1.383(4) . ?
C12 C13 1.372(4) . ?
C12 H12 0.9300 . ?
C13 H13 0.9300 . ?
C14 C15 1.375(4) . ?
C14 H14 0.9300 . ?
C15 C16 1.377(4) . ?
C15 H15 0.9300 . ?
C16 C17 1.383(4) . ?
C17 C18 1.373(4) . ?
C17 H17 0.9300 . ?
C18 H18 0.9300 . ?
C19 C20 1.497(3) . ?
C20 C21 1.387(4) . ?
C20 C25 1.390(4) . ?
C21 C22 1.388(4) . ?
C21 H21 0.9300 . ?
C22 C23 1.385(4) . ?
C22 H22 0.9300 . ?
C23 C24 1.392(4) . ?
C23 H23 0.9300 . ?
C24 C25 1.390(3) . ?
C24 C26 1.496(4) . ?
C25 H25 0.9300 . ?
C27 C28 1.365(4) . ?
C27 H27 0.9300 . ?
C28 C29 1.387(4) . ?
C28 H28 0.9300 . ?
C29 C30 1.382(4) . ?
C30 C31 1.369(4) . ?
C30 H30 0.9300 . ?
C31 H31 0.9300 . ?
C32 C33 1.382(4) . ?
C32 H32 0.9300 . ?
C33 C34 1.368(4) . ?
C33 H33 0.9300 . ?
C34 C35 1.370(5) . ?
C35 C36 1.371(5) . ?
C35 H35 0.9300 . ?
C36 H36 0.9300 . ?
O1 H2W 0.8380 . ?
O1 H1W 0.8378 . ?
O2 H3W 0.8437 . ?
O2 H4W 0.8463 . ?
O3 H6W 0.8376 . ?
O3 H5W 0.8498 . ?
O4 H8W 0.8345 . ?
O4 H7W 0.8500 . ?
O5 H10W 0.8583 . ?
O5 H9W 0.8504 . ?

loop_
_geom_hbond_atom_site_label_D
_geom_hbond_atom_site_label_H
_geom_hbond_atom_site_label_A
_geom_hbond_distance_DH
_geom_hbond_distance_HA
_geom_hbond_distance_DA
_geom_hbond_angle_DHA
_geom_hbond_site_symmetry_A
O6 H12W O10 0.84 2.00 2.800(3) 159.9 1_564
O7 H13W O15 0.85 1.90 2.742(3) 177.4 2_665
O7 H14W O9 0.84 1.91 2.707(3) 158.4 .
O1 H2W O4 0.84 2.39 3.034(9) 134.0 .
O1 H2W O1 0.84 2.43 2.961(10) 121.8 2_756
O1 H1W O10 0.84 2.08 2.816(5) 146.6 .
O2 H3W O1 0.84 1.98 2.824(8) 173.9 .
O2 H4W O3 0.85 2.04 2.870(17) 166.4 .
O3 H6W O5 0.84 1.87 2.519(17) 133.9 .
O3 H5W O6 0.85 2.20 3.051(11) 179.4 1_546
O4 H8W O9 0.83 1.91 2.732(5) 166.2 2_756
O4 H7W S2 0.85 2.61 3.463(6) 179.4 1_645
O5 H9W O7 0.85 2.23 3.081(9) 179.4 2_756

loop_
_geom_torsion_atom_site_label_1
_geom_torsion_atom_site_label_2
_geom_torsion_atom_site_label_3
_geom_torsion_atom_site_label_4
_geom_torsion
_geom_torsion_site_symmetry_1
_geom_torsion_site_symmetry_2
_geom_torsion_site_symmetry_3
_geom_torsion_site_symmetry_4
_geom_torsion_publ_flag
N1 Ni1 O8 C1 -48.3(2) 1_655 . . . ?
N2 Ni1 O8 C1 -142.5(2) . . . . ?
O7 Ni1 O8 C1 38.0(2) . . . . ?
O12 Ni1 O8 C1 135.5(3) . . . . ?
O13 Ni1 O8 C1 129.6(2) . . . . ?
C19 Ni1 O8 C1 131.9(2) . . . . ?
O8 Ni1 O12 C19 -5.3(4) . . . . ?
N1 Ni1 O12 C19 178.65(16) 1_655 . . . ?
N2 Ni1 O12 C19 -86.19(16) . . . . ?
O7 Ni1 O12 C19 92.13(16) . . . . ?
O13 Ni1 O12 C19 1.35(15) . . . . ?
O8 Ni1 O13 C19 176.61(15) . . . . ?
N1 Ni1 O13 C19 -10.1(3) 1_655 . . . ?
N2 Ni1 O13 C19 91.48(16) . . . . ?
O7 Ni1 O13 C19 -92.50(15) . . . . ?
O12 Ni1 O13 C19 -1.34(15) . . . . ?
O11 Ni2 O14 C26 2.3(4) 1_564 . . . ?
N3 Ni2 O14 C26 -178.41(16) 1_655 . . . ?
N4 Ni2 O14 C26 84.89(17) . . . . ?
O6 Ni2 O14 C26 -90.35(16) . . . . ?
O15 Ni2 O14 C26 -0.62(15) . . . . ?
O11 Ni2 O15 C26 -178.50(15) 1_564 . . . ?
N3 Ni2 O15 C26 6.5(3) 1_655 . . . ?
N4 Ni2 O15 C26 -94.89(16) . . . . ?
O6 Ni2 O15 C26 91.51(15) . . . . ?
O14 Ni2 O15 C26 0.62(15) . . . . ?
O8 Ni1 N2 C9 121.3(2) . . . . ?
N1 Ni1 N2 C9 24.2(2) 1_655 . . . ?
O7 Ni1 N2 C9 128.5(11) . . . . ?
O12 Ni1 N2 C9 -76.4(2) . . . . ?
O13 Ni1 N2 C9 -138.5(2) . . . . ?
C19 Ni1 N2 C9 -107.3(2) . . . . ?
O8 Ni1 N2 C13 -55.4(2) . . . . ?
N1 Ni1 N2 C13 -152.5(2) 1_655 . . . ?
O7 Ni1 N2 C13 -48.2(12) . . . . ?
O12 Ni1 N2 C13 106.9(2) . . . . ?
O13 Ni1 N2 C13 44.8(2) . . . . ?
C19 Ni1 N2 C13 76.0(2) . . . . ?
O11 Ni2 N4 C27 -116.2(2) 1_564 . . . ?
N3 Ni2 N4 C27 -15.7(2) 1_655 . . . ?
O6 Ni2 N4 C27 -144.1(6) . . . . ?
O14 Ni2 N4 C27 81.3(2) . . . . ?
O15 Ni2 N4 C27 142.8(2) . . . . ?
C26 Ni2 N4 C27 111.9(2) . . . . ?
O11 Ni2 N4 C31 55.2(2) 1_564 . . . ?
N3 Ni2 N4 C31 155.7(2) 1_655 . . . ?
O6 Ni2 N4 C31 27.3(8) . . . . ?
O14 Ni2 N4 C31 -107.2(2) . . . . ?
O15 Ni2 N4 C31 -45.8(2) . . . . ?
C26 Ni2 N4 C31 -76.7(2) . . . . ?
Ni1 O8 C1 O9 -15.8(4) . . . . ?
Ni1 O8 C1 C2 162.45(18) . . . . ?
O9 C1 C2 C3 -162.2(3) . . . . ?
O8 C1 C2 C3 19.4(4) . . . . ?
O9 C1 C2 C7 19.0(4) . . . . ?
O8 C1 C2 C7 -159.4(2) . . . . ?
C7 C2 C3 C4 0.4(4) . . . . ?
C1 C2 C3 C4 -178.5(3) . . . . ?
C2 C3 C4 C5 3.2(4) . . . . ?
C3 C4 C5 C6 -3.6(5) . . . . ?
C4 C5 C6 C7 0.3(4) . . . . ?
C4 C5 C6 C8 -178.7(3) . . . . ?
C3 C2 C7 C6 -3.7(4) . . . . ?
C1 C2 C7 C6 175.1(2) . . . . ?
C5 C6 C7 C2 3.4(4) . . . . ?
C8 C6 C7 C2 -177.7(2) . . . . ?
Ni2 O11 C8 O10 -11.4(5) 1_546 . . . ?
Ni2 O11 C8 C6 168.7(2) 1_546 . . . ?
C5 C6 C8 O10 156.0(3) . . . . ?
C7 C6 C8 O10 -23.0(4) . . . . ?
C5 C6 C8 O11 -24.2(4) . . . . ?
C7 C6 C8 O11 156.9(3) . . . . ?
C13 N2 C9 C10 -0.9(4) . . . . ?
Ni1 N2 C9 C10 -177.6(2) . . . . ?
N2 C9 C10 C11 0.9(5) . . . . ?
C9 C10 C11 C12 -0.2(5) . . . . ?
C9 C10 C11 S2 176.0(2) . . . . ?
C16 S2 C11 C12 -34.9(3) . . . . ?
C16 S2 C11 C10 149.2(3) . . . . ?
C10 C11 C12 C13 -0.5(5) . . . . ?
S2 C11 C12 C13 -176.4(2) . . . . ?
C9 N2 C13 C12 0.2(4) . . . . ?
Ni1 N2 C13 C12 177.2(2) . . . . ?
C11 C12 C13 N2 0.5(5) . . . . ?
C18 N1 C14 C15 1.6(5) . . . . ?
Ni1 N1 C14 C15 -168.5(3) 1_455 . . . ?
N1 C14 C15 C16 0.0(5) . . . . ?
C14 C15 C16 C17 -1.8(5) . . . . ?
C14 C15 C16 S2 -179.3(3) . . . . ?
C11 S2 C16 C15 -51.9(3) . . . . ?
C11 S2 C16 C17 130.6(3) . . . . ?
C15 C16 C17 C18 1.8(5) . . . . ?
S2 C16 C17 C18 179.5(2) . . . . ?
C14 N1 C18 C17 -1.6(5) . . . . ?
Ni1 N1 C18 C17 168.2(2) 1_455 . . . ?
C16 C17 C18 N1 -0.2(5) . . . . ?
Ni1 O12 C19 O13 -2.3(3) . . . . ?
Ni1 O12 C19 C20 175.1(2) . . . . ?
Ni1 O13 C19 O12 2.3(2) . . . . ?
Ni1 O13 C19 C20 -175.2(2) . . . . ?
O8 Ni1 C19 O12 177.87(14) . . . . ?
N1 Ni1 C19 O12 -1.8(2) 1_655 . . . ?
N2 Ni1 C19 O12 94.24(16) . . . . ?
O7 Ni1 C19 O12 -89.06(16) . . . . ?
O13 Ni1 C19 O12 -177.7(2) . . . . ?
O8 Ni1 C19 O13 -4.4(2) . . . . ?
N1 Ni1 C19 O13 175.93(14) 1_655 . . . ?
N2 Ni1 C19 O13 -88.07(16) . . . . ?
O7 Ni1 C19 O13 88.64(15) . . . . ?
O12 Ni1 C19 O13 177.7(2) . . . . ?
O8 Ni1 C19 C20 90(3) . . . . ?
N1 Ni1 C19 C20 -89(3) 1_655 . . . ?
N2 Ni1 C19 C20 7(3) . . . . ?
O7 Ni1 C19 C20 -177(3) . . . . ?
O12 Ni1 C19 C20 -87(3) . . . . ?
O13 Ni1 C19 C20 95(3) . . . . ?
O12 C19 C20 C21 -166.8(3) . . . . ?
O13 C19 C20 C21 10.7(4) . . . . ?
Ni1 C19 C20 C21 -82(3) . . . . ?
O12 C19 C20 C25 10.7(4) . . . . ?
O13 C19 C20 C25 -171.9(2) . . . . ?
Ni1 C19 C20 C25 96(3) . . . . ?
C25 C20 C21 C22 -0.3(4) . . . . ?
C19 C20 C21 C22 177.1(3) . . . . ?
C20 C21 C22 C23 1.0(5) . . . . ?
C21 C22 C23 C24 -1.0(5) . . . . ?
C22 C23 C24 C25 0.3(4) . . . . ?
C22 C23 C24 C26 -178.1(3) . . . . ?
C23 C24 C25 C20 0.4(4) . . . . ?
C26 C24 C25 C20 178.8(2) . . . . ?
C21 C20 C25 C24 -0.4(4) . . . . ?
C19 C20 C25 C24 -177.9(2) . . . . ?
Ni2 O14 C26 O15 1.1(3) . . . . ?
Ni2 O14 C26 C24 -178.0(2) . . . . ?
Ni2 O15 C26 O14 -1.1(3) . . . . ?
Ni2 O15 C26 C24 178.0(2) . . . . ?
C25 C24 C26 O14 -9.8(4) . . . . ?
C23 C24 C26 O14 168.5(3) . . . . ?
C25 C24 C26 O15 171.1(2) . . . . ?
C23 C24 C26 O15 -10.6(4) . . . . ?
C25 C24 C26 Ni2 -54(5) . . . . ?
C23 C24 C26 Ni2 124(4) . . . . ?
O11 Ni2 C26 O14 -179.09(15) 1_564 . . . ?
N3 Ni2 C26 O14 2.0(2) 1_655 . . . ?
N4 Ni2 C26 O14 -96.35(16) . . . . ?
O6 Ni2 C26 O14 90.14(16) . . . . ?
O15 Ni2 C26 O14 178.9(3) . . . . ?
O11 Ni2 C26 O15 2.0(2) 1_564 . . . ?
N3 Ni2 C26 O15 -176.95(14) 1_655 . . . ?
N4 Ni2 C26 O15 84.72(15) . . . . ?
O6 Ni2 C26 O15 -88.79(15) . . . . ?
O14 Ni2 C26 O15 -178.9(3) . . . . ?
O11 Ni2 C26 C24 -134(4) 1_564 . . . ?
N3 Ni2 C26 C24 47(4) 1_655 . . . ?
N4 Ni2 C26 C24 -51(4) . . . . ?
O6 Ni2 C26 C24 135(4) . . . . ?
O14 Ni2 C26 C24 45(4) . . . . ?
O15 Ni2 C26 C24 -136(5) . . . . ?
C31 N4 C27 C28 0.3(5) . . . . ?
Ni2 N4 C27 C28 171.7(3) . . . . ?
N4 C27 C28 C29 -0.6(5) . . . . ?
C27 C28 C29 C30 0.7(5) . . . . ?
C27 C28 C29 S1 -175.9(3) . . . . ?
C34 S1 C29 C30 25.4(3) . . . . ?
C34 S1 C29 C28 -158.2(3) . . . . ?
C28 C29 C30 C31 -0.4(5) . . . . ?
S1 C29 C30 C31 176.0(3) . . . . ?
C27 N4 C31 C30 0.0(5) . . . . ?
Ni2 N4 C31 C30 -172.2(3) . . . . ?
C29 C30 C31 N4 0.1(5) . . . . ?
C36 N3 C32 C33 2.9(5) . . . . ?
Ni2 N3 C32 C33 -171.1(3) 1_455 . . . ?
N3 C32 C33 C34 -1.6(6) . . . . ?
C32 C33 C34 C35 -1.7(5) . . . . ?
C32 C33 C34 S1 179.6(3) . . . . ?
C29 S1 C34 C33 -122.9(3) . . . . ?
C29 S1 C34 C35 58.4(3) . . . . ?
C33 C34 C35 C36 3.4(6) . . . . ?
S1 C34 C35 C36 -177.8(3) . . . . ?
C32 N3 C36 C35 -1.0(6) . . . . ?
Ni2 N3 C36 C35 173.4(3) 1_455 . . . ?
C34 C35 C36 N3 -2.2(7) . . . . ?
